data_7220646
loop_
_publ_author_name
'Li, Qipeng'
'Yuan, Zeli'
'Qian, Jinjie'
'Du, Shaowu'

_publ_section_title
;
 Chemical stability and tunable luminescence of Ln(iii)--K(i) coordination
 polymers featuring a tracery-like architecture
;
_journal_issue 61
_journal_name_full 'RSC Adv.'
_journal_page_first 49110
_journal_paper_doi 10.1039/C5RA07602A
_journal_volume 5
_journal_year 2015
_chemical_formula_sum 'C2 H2 Eu K N0 O9 S'
_chemical_formula_weight 393.16
_chemical_name_systematic
; 
 ? 
;
_space_group_IT_number 14
_symmetry_space_group_name_Hall '-P 2ybc'
_symmetry_space_group_name_H-M 'P 1 21/c 1'
_atom_sites_solution_hydrogens geom
_atom_sites_solution_primary direct
_atom_sites_solution_secondary difmap
_audit_creation_method SHELXL-97
_audit_update_record
;
2014-07-18 deposited with the CCDC.
2015-05-21 downloaded from the CCDC.
;
_cell_angle_alpha 90.00
_cell_angle_beta 112.346(15)
_cell_angle_gamma 90.00
_cell_formula_units_Z 4
_cell_length_a 6.603(3)
_cell_length_b 8.575(3)
_cell_length_c 14.794(5)
_cell_measurement_reflns_used 2293
_cell_measurement_temperature 293.2
_cell_measurement_theta_max 27.5471
_cell_measurement_theta_min 2.8022
_cell_volume 774.7(5)
_computing_structure_refinement 'SHELXL-97 (Sheldrick, 1997)'
_computing_structure_solution 'SHELXS-97 (Sheldrick, 1990)'
_diffrn_ambient_temperature 293.2
_diffrn_measured_fraction_theta_full 0.977
_diffrn_measured_fraction_theta_max 0.977
_diffrn_radiation_monochromator graphite
_diffrn_radiation_source 'fine-focus sealed tube'
_diffrn_radiation_type MoK\a
_diffrn_radiation_wavelength 0.71073
_diffrn_reflns_av_R_equivalents 0.0462
_diffrn_reflns_av_sigmaI/netI 0.0332
_diffrn_reflns_limit_h_max 7
_diffrn_reflns_limit_h_min -7
_diffrn_reflns_limit_k_max 10
_diffrn_reflns_limit_k_min -10
_diffrn_reflns_limit_l_max 17
_diffrn_reflns_limit_l_min -17
_diffrn_reflns_number 6198
_diffrn_reflns_theta_full 24.99
_diffrn_reflns_theta_max 24.99
_diffrn_reflns_theta_min 2.80
_exptl_absorpt_coefficient_mu 8.931
_exptl_absorpt_correction_T_max 1.0000
_exptl_absorpt_correction_T_min 0.7870
_exptl_absorpt_correction_type multi-scan
_exptl_crystal_colour White
_exptl_crystal_density_diffrn 3.371
_exptl_crystal_density_method 'not measured'
_exptl_crystal_description Prism
_exptl_crystal_F_000 736
_exptl_crystal_size_max 0.2500
_exptl_crystal_size_mid 0.2000
_exptl_crystal_size_min 0.1500
_refine_diff_density_max 1.854
_refine_diff_density_min -1.337
_refine_diff_density_rms 0.201
_refine_ls_extinction_method none
_refine_ls_goodness_of_fit_ref 1.160
_refine_ls_hydrogen_treatment mixed
_refine_ls_matrix_type full
_refine_ls_number_parameters 127
_refine_ls_number_reflns 1332
_refine_ls_number_restraints 0
_refine_ls_restrained_S_all 1.160
_refine_ls_R_factor_all 0.0294
_refine_ls_R_factor_gt 0.0279
_refine_ls_shift/su_max 0.001
_refine_ls_shift/su_mean 0.000
_refine_ls_structure_factor_coef Fsqd
_refine_ls_weighting_details 'calc w=1/[\s^2^(Fo^2^)+(0.0288P)^2^+5.3591P] where P=(Fo^2^+2Fc^2^)/3'
_refine_ls_weighting_scheme calc
_refine_ls_wR_factor_gt 0.0720
_refine_ls_wR_factor_ref 0.0727
_reflns_number_gt 1262
_reflns_number_total 1332
_reflns_threshold_expression >2sigma(I)
_cod_data_source_file c5ra07602a2.cif
_cod_data_source_block Compound_1
_cod_depositor_comments
;
The following automatic conversions were performed:

'_exptl_absorpt_correction_type' value 'Multi-scan' changed to
'multi-scan' according to
/usr/data/users/saulius/crontab/automatic-downloads/rss-feeds/RSC/lib/dictionaries/cif_core.dic
dictionary named 'cif_core.dic' version 2.4.2 from 2011-04-26.

Automatic conversion script
Id: cif_fix_values 3271 2015-04-21 07:52:19Z andrius 
;
_cod_original_sg_symbol_H-M P21/c
_cod_database_code 7220646

loop_
_symmetry_equiv_pos_as_xyz
'x, y, z'
'-x, y+1/2, -z+1/2'
'-x, -y, -z'
'x, -y-1/2, z-1/2'

loop_
_atom_site_label
_atom_site_type_symbol
_atom_site_fract_x
_atom_site_fract_y
_atom_site_fract_z
_atom_site_U_iso_or_equiv
_atom_site_adp_type
_atom_site_occupancy
_atom_site_symmetry_multiplicity
_atom_site_calc_flag
_atom_site_refinement_flags
Eu1 Eu -0.16645(5) -0.23923(3) -0.41317(2) 0.00678(16) Uani 1 1 d .
K1 K -0.4701(3) -0.1538(2) -0.70062(13) 0.0284(4) Uani 1 1 d .
S1 S -0.7570(2) -0.16300(17) -0.52218(12) 0.0096(3) Uani 1 1 d .
O9 O -0.3209(8) -0.4068(6) -0.5544(4) 0.0198(11) Uani 1 1 d .
H9A H -0.4544 -0.4491 -0.5691 0.030 Uiso 1 1 d R
H9B H -0.2450 -0.4266 -0.5924 0.030 Uiso 1 1 d R
O3 O -0.2816(7) -0.4477(5) -0.3287(3) 0.0125(10) Uani 1 1 d .
O4 O -0.1558(7) -0.6090(5) -0.2010(3) 0.0145(10) Uani 1 1 d .
O1 O 0.1041(7) -0.4462(5) -0.3440(3) 0.0133(10) Uani 1 1 d .
O2 O 0.2276(7) -0.6264(5) -0.2267(3) 0.0164(10) Uani 1 1 d .
O7 O -0.7889(9) -0.1856(7) -0.6245(4) 0.0283(12) Uani 1 1 d .
O5 O -0.5499(8) -0.2357(5) -0.4586(4) 0.0201(12) Uani 1 1 d .
O6 O -0.7465(8) 0.0052(5) -0.4991(4) 0.0195(11) Uani 1 1 d .
O8 O -0.9373(8) -0.2369(5) -0.5021(4) 0.0161(11) Uani 1 1 d .
C1 C 0.0840(10) -0.5374(7) -0.2812(5) 0.0102(13) Uani 1 1 d .
C2 C -0.1368(10) -0.5333(7) -0.2691(5) 0.0114(13) Uani 1 1 d .

loop_
_atom_site_aniso_label
_atom_site_aniso_U_11
_atom_site_aniso_U_22
_atom_site_aniso_U_33
_atom_site_aniso_U_23
_atom_site_aniso_U_13
_atom_site_aniso_U_12
Eu1 0.0064(2) 0.0058(2) 0.0076(2) 0.00021(11) 0.00189(15) -0.00005(10)
K1 0.0258(9) 0.0335(10) 0.0315(10) 0.0139(8) 0.0170(8) 0.0089(7)
S1 0.0080(7) 0.0096(7) 0.0121(9) 0.0043(6) 0.0050(6) 0.0018(6)
O9 0.016(3) 0.021(3) 0.025(3) -0.012(2) 0.011(2) -0.006(2)
O3 0.008(2) 0.013(2) 0.015(3) 0.0067(18) 0.0020(19) 0.0021(18)
O4 0.013(2) 0.020(2) 0.012(3) 0.008(2) 0.006(2) 0.0025(19)
O1 0.014(2) 0.012(2) 0.017(3) 0.0072(19) 0.010(2) 0.0050(18)
O2 0.014(2) 0.019(2) 0.018(3) 0.010(2) 0.008(2) 0.0074(19)
O7 0.035(3) 0.037(3) 0.017(3) 0.000(2) 0.015(3) -0.005(3)
O5 0.007(2) 0.017(3) 0.033(3) 0.004(2) 0.004(2) 0.0035(18)
O6 0.021(3) 0.010(2) 0.028(3) 0.005(2) 0.010(2) 0.0027(19)
O8 0.018(3) 0.013(2) 0.022(3) 0.0007(18) 0.012(2) -0.0015(17)
C1 0.016(3) 0.008(3) 0.006(3) -0.003(2) 0.004(3) 0.000(2)
C2 0.013(3) 0.007(3) 0.012(3) -0.002(3) 0.001(3) -0.003(2)

loop_
_atom_type_symbol
_atom_type_description
_atom_type_scat_dispersion_real
_atom_type_scat_dispersion_imag
_atom_type_scat_source
C C 0.0033 0.0016 'International Tables Vol C Tables 4.2.6.8 and 6.1.1.4'
H H 0.0000 0.0000 'International Tables Vol C Tables 4.2.6.8 and 6.1.1.4'
Eu Eu -0.1578 3.6682 'International Tables Vol C Tables 4.2.6.8 and 6.1.1.4'
K K 0.2009 0.2494 'International Tables Vol C Tables 4.2.6.8 and 6.1.1.4'
N N 0.0061 0.0033 'International Tables Vol C Tables 4.2.6.8 and 6.1.1.4'
O O 0.0106 0.0060 'International Tables Vol C Tables 4.2.6.8 and 6.1.1.4'
S S 0.1246 0.1234 'International Tables Vol C Tables 4.2.6.8 and 6.1.1.4'

loop_
_geom_angle_atom_site_label_1
_geom_angle_atom_site_label_2
_geom_angle_atom_site_label_3
_geom_angle
_geom_angle_site_symmetry_1
_geom_angle_site_symmetry_3
O6 Eu1 O8 75.95(16) 3_454 1_655
O6 Eu1 O5 79.64(16) 3_454 .
O8 Eu1 O5 133.56(19) 1_655 .
O6 Eu1 O9 95.53(17) 3_454 .
O8 Eu1 O9 70.82(16) 1_655 .
O5 Eu1 O9 72.99(17) . .
O6 Eu1 O4 87.53(17) 3_454 2_554
O8 Eu1 O4 78.77(16) 1_655 2_554
O5 Eu1 O4 138.92(16) . 2_554
O9 Eu1 O4 147.61(15) . 2_554
O6 Eu1 O1 147.12(15) 3_454 .
O8 Eu1 O1 73.63(16) 1_655 .
O5 Eu1 O1 131.41(15) . .
O9 Eu1 O1 86.08(16) . .
O4 Eu1 O1 74.65(15) 2_554 .
O6 Eu1 O2 92.58(17) 3_454 2_554
O8 Eu1 O2 144.66(16) 1_655 2_554
O5 Eu1 O2 74.46(17) . 2_554
O9 Eu1 O2 144.34(15) . 2_554
O4 Eu1 O2 67.27(15) 2_554 2_554
O1 Eu1 O2 105.13(16) . 2_554
O6 Eu1 O3 147.81(15) 3_454 .
O8 Eu1 O3 132.75(15) 1_655 .
O5 Eu1 O3 69.44(16) . .
O9 Eu1 O3 84.09(16) . .
O4 Eu1 O3 109.81(15) 2_554 .
O1 Eu1 O3 65.07(14) . .
O2 Eu1 O3 71.11(15) 2_554 .
O6 Eu1 C2 86.40(16) 3_454 2_554
O8 Eu1 C2 97.86(17) 1_655 2_554
O5 Eu1 C2 119.43(17) . 2_554
O9 Eu1 C2 167.55(16) . 2_554
O4 Eu1 C2 20.00(15) 2_554 2_554
O1 Eu1 C2 85.67(16) . 2_554
O2 Eu1 C2 47.49(16) 2_554 2_554
O3 Eu1 C2 100.80(16) . 2_554
O6 Eu1 C1 87.51(16) 3_454 2_554
O8 Eu1 C1 124.64(16) 1_655 2_554
O5 Eu1 C1 92.65(17) . 2_554
O9 Eu1 C1 164.43(15) . 2_554
O4 Eu1 C1 47.59(15) 2_554 2_554
O1 Eu1 C1 99.63(16) . 2_554
O2 Eu1 C1 20.10(15) 2_554 2_554
O3 Eu1 C1 85.24(15) . 2_554
C2 Eu1 C1 27.63(16) 2_554 2_554
O6 Eu1 C1 165.14(16) 3_454 .
O8 Eu1 C1 93.10(16) 1_655 .
O5 Eu1 C1 115.19(16) . .
O9 Eu1 C1 90.16(16) . .
O4 Eu1 C1 80.39(16) 2_554 .
O1 Eu1 C1 19.63(15) . .
O2 Eu1 C1 90.73(16) 2_554 .
O3 Eu1 C1 46.42(15) . .
C2 Eu1 C1 85.17(15) 2_554 .
C1 Eu1 C1 90.67(7) 2_554 .
O6 Eu1 C2 165.30(16) 3_454 .
O8 Eu1 C2 118.74(16) 1_655 .
O5 Eu1 C2 89.28(16) . .
O9 Eu1 C2 90.35(16) . .
O4 Eu1 C2 94.70(15) 2_554 .
O1 Eu1 C2 46.61(15) . .
O2 Eu1 C2 75.03(16) 2_554 .
O3 Eu1 C2 19.84(15) . .
C2 Eu1 C2 90.75(7) 2_554 .
C1 Eu1 C2 83.35(15) 2_554 .
C1 Eu1 C2 27.24(15) . .
O7 K1 O3 157.29(16) . 4
O7 K1 O2 134.11(16) . 3_544
O3 K1 O2 60.06(13) 4 3_544
O7 K1 O1 69.68(15) . 4_455
O3 K1 O1 88.30(14) 4 4_455
O2 K1 O1 115.47(14) 3_544 4_455
O7 K1 O9 73.84(16) . .
O3 K1 O9 128.24(14) 4 .
O2 K1 O9 73.73(13) 3_544 .
O1 K1 O9 134.81(14) 4_455 .
O7 K1 O6 78.09(15) . 3_454
O3 K1 O6 111.49(14) 4 3_454
O2 K1 O6 120.47(14) 3_544 3_454
O1 K1 O6 123.33(13) 4_455 3_454
O9 K1 O6 72.09(13) . 3_454
O7 K1 O2 64.21(15) . 4_455
O3 K1 O2 96.23(14) 4 4_455
O2 K1 O2 151.92(9) 3_544 4_455
O1 K1 O2 43.76(12) 4_455 4_455
O9 K1 O2 133.64(14) . 4_455
O6 K1 O2 80.55(13) 3_454 4_455
O7 K1 O4 134.22(16) . 4
O3 K1 O4 44.59(12) 4 4
O2 K1 O4 90.42(13) 3_544 4
O1 K1 O4 104.33(14) 4_455 4
O9 K1 O4 120.23(14) . 4
O6 K1 O4 67.92(13) 3_454 4
O2 K1 O4 80.31(13) 4_455 4
O7 K1 O4 61.99(15) . 3_444
O3 K1 O4 111.68(14) 4 3_444
O2 K1 O4 81.65(14) 3_544 3_444
O1 K1 O4 58.60(13) 4_455 3_444
O9 K1 O4 81.17(13) . 3_444
O6 K1 O4 136.83(13) 3_454 3_444
O2 K1 O4 95.23(13) 4_455 3_444
O4 K1 O4 154.18(7) 4 3_444
O7 K1 C1 57.40(17) . 4_455
O3 K1 C1 100.05(15) 4 4_455
O2 K1 C1 138.73(16) 3_544 4_455
O1 K1 C1 23.33(14) 4_455 4_455
O9 K1 C1 131.02(15) . 4_455
O6 K1 C1 100.10(15) 3_454 4_455
O2 K1 C1 22.95(14) 4_455 4_455
O4 K1 C1 98.71(15) 4 4_455
O4 K1 C1 72.75(15) 3_444 4_455
O7 K1 C2 155.34(18) . 4
O3 K1 C2 23.14(15) 4 4
O2 K1 C2 70.55(15) 3_544 4
O1 K1 C2 102.20(15) 4_455 4
O9 K1 C2 121.62(15) . 4
O6 K1 C2 88.37(15) 3_454 4
O2 K1 C2 93.50(15) 4_455 4
O4 K1 C2 22.87(14) 4 4
O4 K1 C2 134.79(16) 3_444 4
C1 K1 C2 105.94(16) 4_455 4
O7 K1 S1 18.30(12) . .
O3 K1 S1 162.84(11) 4 .
O2 K1 S1 136.88(11) 3_544 .
O1 K1 S1 85.08(10) 4_455 .
O9 K1 S1 65.84(10) . .
O6 K1 S1 60.34(10) 3_454 .
O2 K1 S1 68.20(10) 4_455 .
O4 K1 S1 122.32(10) 4 .
O4 K1 S1 78.08(9) 3_444 .
C1 K1 S1 68.60(12) 4_455 .
C2 K1 S1 145.18(13) 4 .
O7 K1 H9B 90.3 . .
O3 K1 H9B 111.1 4 .
O2 K1 H9B 56.5 3_544 .
O1 K1 H9B 141.5 4_455 .
O9 K1 H9B 17.6 . .
O6 K1 H9B 81.3 3_454 .
O2 K1 H9B 151.2 4_455 .
O4 K1 H9B 112.8 4 .
O4 K1 H9B 83.1 3_444 .
C1 K1 H9B 146.0 4_455 .
C2 K1 H9B 108.1 4 .
S1 K1 H9B 83.4 . .
O7 S1 O5 109.9(3) . .
O7 S1 O8 110.0(3) . .
O5 S1 O8 108.3(3) . .
O7 S1 O6 110.2(3) . .
O5 S1 O6 108.4(3) . .
O8 S1 O6 110.1(3) . .
O7 S1 K1 36.3(2) . .
O5 S1 K1 82.3(2) . .
O8 S1 K1 143.6(2) . .
O6 S1 K1 98.5(2) . .
Eu1 O9 K1 96.31(16) . .
Eu1 O9 H9A 120.0 . .
K1 O9 H9A 95.5 . .
Eu1 O9 H9B 120.0 . .
K1 O9 H9B 78.0 . .
H9A O9 H9B 120.0 . .
C2 O3 Eu1 118.7(4) . .
C2 O3 K1 97.1(4) . 4_556
Eu1 O3 K1 115.14(17) . 4_556
C2 O4 Eu1 118.1(4) . 2_544
C2 O4 K1 84.0(4) . 4_556
Eu1 O4 K1 138.75(19) 2_544 4_556
C2 O4 K1 105.6(4) . 3_444
Eu1 O4 K1 110.84(16) 2_544 3_444
K1 O4 K1 93.67(12) 4_556 3_444
C1 O1 Eu1 119.6(4) . .
C1 O1 K1 89.4(4) . 4_656
Eu1 O1 K1 115.90(17) . 4_656
C1 O2 Eu1 117.3(4) . 2_544
C1 O2 K1 123.0(4) . 3_544
Eu1 O2 K1 110.14(16) 2_544 3_544
C1 O2 K1 84.2(4) . 4_656
Eu1 O2 K1 120.89(18) 2_544 4_656
K1 O2 K1 97.49(13) 3_544 4_656
S1 O7 K1 125.4(3) . .
S1 O5 Eu1 145.4(3) . .
S1 O6 Eu1 136.8(3) . 3_454
S1 O6 K1 126.8(3) . 3_454
Eu1 O6 K1 96.06(16) 3_454 3_454
S1 O8 Eu1 148.9(3) . 1_455
O2 C1 O1 126.2(6) . .
O2 C1 C2 117.5(6) . .
O1 C1 C2 116.3(6) . .
O2 C1 K1 72.8(4) . 4_656
O1 C1 K1 67.3(3) . 4_656
C2 C1 K1 136.9(4) . 4_656
O2 C1 Eu1 42.6(3) . 2_544
O1 C1 Eu1 164.4(5) . 2_544
C2 C1 Eu1 75.7(3) . 2_544
K1 C1 Eu1 97.13(17) 4_656 2_544
O2 C1 Eu1 163.0(4) . .
O1 C1 Eu1 40.8(3) . .
C2 C1 Eu1 76.4(3) . .
K1 C1 Eu1 90.39(16) 4_656 .
Eu1 C1 Eu1 146.2(2) 2_544 .
O4 C2 O3 125.9(6) . .
O4 C2 C1 118.4(6) . .
O3 C2 C1 115.7(6) . .
O4 C2 K1 73.2(4) . 4_556
O3 C2 K1 59.8(3) . 4_556
C1 C2 K1 148.2(4) . 4_556
O4 C2 Eu1 41.9(3) . 2_544
O3 C2 Eu1 166.7(5) . 2_544
C1 C2 Eu1 76.6(3) . 2_544
K1 C2 Eu1 107.21(19) 4_556 2_544
O4 C2 Eu1 159.0(4) . .
O3 C2 Eu1 41.5(3) . .
C1 C2 Eu1 76.4(3) . .
K1 C2 Eu1 86.64(16) 4_556 .
Eu1 C2 Eu1 147.0(2) 2_544 .

loop_
_geom_bond_atom_site_label_1
_geom_bond_atom_site_label_2
_geom_bond_distance
_geom_bond_site_symmetry_2
Eu1 O6 2.339(5) 3_454
Eu1 O8 2.353(5) 1_655
Eu1 O5 2.360(5) .
Eu1 O9 2.419(5) .
Eu1 O4 2.428(5) 2_554
Eu1 O1 2.449(4) .
Eu1 O2 2.453(4) 2_554
Eu1 O3 2.461(4) .
Eu1 C2 3.208(6) 2_554
Eu1 C1 3.220(6) 2_554
Eu1 C1 3.260(6) .
Eu1 C2 3.259(6) .
K1 O7 2.752(5) .
K1 O3 2.773(5) 4
K1 O2 2.930(5) 3_544
K1 O1 2.933(5) 4_455
K1 O9 2.956(5) .
K1 O6 3.031(5) 3_454
K1 O2 3.053(5) 4_455
K1 O4 3.065(5) 4
K1 O4 3.102(5) 3_444
K1 C1 3.179(7) 4_455
K1 C2 3.184(7) 4
K1 S1 3.790(2) .
K1 H9B 2.9046 .
S1 O7 1.460(5) .
S1 O5 1.471(5) .
S1 O8 1.475(5) .
S1 O6 1.478(5) .
O9 H9A 0.9000 .
O9 H9B 0.9000 .
O3 C2 1.261(8) .
O3 K1 2.773(5) 4_556
O4 C2 1.244(8) .
O4 Eu1 2.428(4) 2_544
O4 K1 3.065(5) 4_556
O4 K1 3.102(5) 3_444
O1 C1 1.259(8) .
O1 K1 2.933(5) 4_656
O2 C1 1.246(8) .
O2 Eu1 2.453(4) 2_544
O2 K1 2.930(5) 3_544
O2 K1 3.053(5) 4_656
O6 Eu1 2.339(5) 3_454
O6 K1 3.031(5) 3_454
O8 Eu1 2.353(5) 1_455
C1 C2 1.535(9) .
C1 K1 3.179(6) 4_656
C1 Eu1 3.220(6) 2_544
C2 K1 3.184(7) 4_556
C2 Eu1 3.208(6) 2_544

loop_
_geom_torsion_atom_site_label_1
_geom_torsion_atom_site_label_2
_geom_torsion_atom_site_label_3
_geom_torsion_atom_site_label_4
_geom_torsion
_geom_torsion_site_symmetry_1
_geom_torsion_site_symmetry_4
O3 K1 S1 O7 99.5(5) 4 .
O2 K1 S1 O7 -90.8(4) 3_544 .
O1 K1 S1 O7 31.8(4) 4_455 .
O9 K1 S1 O7 -112.7(4) . .
O6 K1 S1 O7 165.0(4) 3_454 .
O2 K1 S1 O7 73.6(4) 4_455 .
O4 K1 S1 O7 135.7(4) 4 .
O4 K1 S1 O7 -27.1(4) 3_444 .
C1 K1 S1 O7 48.9(4) 4_455 .
C2 K1 S1 O7 136.2(5) 4 .
O7 K1 S1 O5 139.8(4) . .
O3 K1 S1 O5 -120.6(4) 4 .
O2 K1 S1 O5 49.0(3) 3_544 .
O1 K1 S1 O5 171.7(2) 4_455 .
O9 K1 S1 O5 27.2(2) . .
O6 K1 S1 O5 -55.2(2) 3_454 .
O2 K1 S1 O5 -146.6(2) 4_455 .
O4 K1 S1 O5 -84.5(2) 4 .
O4 K1 S1 O5 112.8(2) 3_444 .
C1 K1 S1 O5 -171.3(2) 4_455 .
C2 K1 S1 O5 -84.0(3) 4 .
O7 K1 S1 O8 29.3(5) . .
O3 K1 S1 O8 128.8(5) 4 .
O2 K1 S1 O8 -61.5(4) 3_544 .
O1 K1 S1 O8 61.2(4) 4_455 .
O9 K1 S1 O8 -83.3(4) . .
O6 K1 S1 O8 -165.7(4) 3_454 .
O2 K1 S1 O8 102.9(4) 4_455 .
O4 K1 S1 O8 165.0(3) 4 .
O4 K1 S1 O8 2.3(4) 3_444 .
C1 K1 S1 O8 78.2(4) 4_455 .
C2 K1 S1 O8 165.5(4) 4 .
O7 K1 S1 O6 -112.6(4) . .
O3 K1 S1 O6 -13.1(4) 4 .
O2 K1 S1 O6 156.6(2) 3_544 .
O1 K1 S1 O6 -80.8(2) 4_455 .
O9 K1 S1 O6 134.7(2) . .
O6 K1 S1 O6 52.3(3) 3_454 .
O2 K1 S1 O6 -39.0(2) 4_455 .
O4 K1 S1 O6 23.1(2) 4 .
O4 K1 S1 O6 -139.7(2) 3_444 .
C1 K1 S1 O6 -63.8(2) 4_455 .
C2 K1 S1 O6 23.6(3) 4 .
O6 Eu1 O9 K1 -0.06(16) 3_454 .
O8 Eu1 O9 K1 -73.08(16) 1_655 .
O5 Eu1 O9 K1 77.31(16) . .
O4 Eu1 O9 K1 -94.2(3) 2_554 .
O1 Eu1 O9 K1 -147.10(15) . .
O2 Eu1 O9 K1 102.2(3) 2_554 .
O3 Eu1 O9 K1 147.59(15) . .
C2 Eu1 O9 K1 -98.5(7) 2_554 .
C1 Eu1 O9 K1 100.6(6) 2_554 .
C1 Eu1 O9 K1 -166.31(15) . .
C2 Eu1 O9 K1 166.45(15) . .
O7 K1 O9 Eu1 -82.36(17) . .
O3 K1 O9 Eu1 103.66(19) 4 .
O2 K1 O9 Eu1 130.55(17) 3_544 .
O1 K1 O9 Eu1 -119.48(18) 4_455 .
O6 K1 O9 Eu1 0.05(13) 3_454 .
O2 K1 O9 Eu1 -56.8(2) 4_455 .
O4 K1 O9 Eu1 49.83(19) 4 .
O4 K1 O9 Eu1 -145.63(15) 3_444 .
C1 K1 O9 Eu1 -87.8(2) 4_455 .
C2 K1 O9 Eu1 76.5(2) 4 .
S1 K1 O9 Eu1 -64.80(11) . .
O6 Eu1 O3 C2 -161.3(4) 3_454 .
O8 Eu1 O3 C2 50.8(5) 1_655 .
O5 Eu1 O3 C2 -178.2(5) . .
O9 Eu1 O3 C2 107.7(5) . .
O4 Eu1 O3 C2 -42.1(5) 2_554 .
O1 Eu1 O3 C2 19.3(4) . .
O2 Eu1 O3 C2 -98.3(5) 2_554 .
C2 Eu1 O3 C2 -60.7(4) 2_554 .
C1 Eu1 O3 C2 -83.6(4) 2_554 .
C1 Eu1 O3 C2 11.9(4) . .
O6 Eu1 O3 K1 -47.0(4) 3_454 4_556
O8 Eu1 O3 K1 165.08(19) 1_655 4_556
O5 Eu1 O3 K1 -63.95(19) . 4_556
O9 Eu1 O3 K1 -137.97(19) . 4_556
O4 Eu1 O3 K1 72.1(2) 2_554 4_556
O1 Eu1 O3 K1 133.6(2) . 4_556
O2 Eu1 O3 K1 16.02(16) 2_554 4_556
C2 Eu1 O3 K1 53.6(2) 2_554 4_556
C1 Eu1 O3 K1 30.68(18) 2_554 4_556
C1 Eu1 O3 K1 126.2(3) . 4_556
C2 Eu1 O3 K1 114.3(5) . 4_556
O6 Eu1 O1 C1 164.3(4) 3_454 .
O8 Eu1 O1 C1 -172.7(5) 1_655 .
O5 Eu1 O1 C1 -38.4(5) . .
O9 Eu1 O1 C1 -101.6(5) . .
O4 Eu1 O1 C1 104.7(5) 2_554 .
O2 Eu1 O1 C1 44.0(5) 2_554 .
O3 Eu1 O1 C1 -16.3(4) . .
C2 Eu1 O1 C1 87.8(5) 2_554 .
C1 Eu1 O1 C1 63.8(5) 2_554 .
C2 Eu1 O1 C1 -7.4(4) . .
O6 Eu1 O1 K1 59.1(4) 3_454 4_656
O8 Eu1 O1 K1 82.11(19) 1_655 4_656
O5 Eu1 O1 K1 -143.6(2) . 4_656
O9 Eu1 O1 K1 153.26(19) . 4_656
O4 Eu1 O1 K1 -0.43(16) 2_554 4_656
O2 Eu1 O1 K1 -61.14(19) 2_554 4_656
O3 Eu1 O1 K1 -121.4(2) . 4_656
C2 Eu1 O1 K1 -17.40(18) 2_554 4_656
C1 Eu1 O1 K1 -41.33(19) 2_554 4_656
C1 Eu1 O1 K1 -105.2(5) . 4_656
C2 Eu1 O1 K1 -112.5(3) . 4_656
O5 S1 O7 K1 -42.8(4) . .
O8 S1 O7 K1 -162.0(3) . .
O6 S1 O7 K1 76.5(4) . .
O3 K1 O7 S1 -131.1(4) 4 .
O2 K1 O7 S1 107.8(4) 3_544 .
O1 K1 O7 S1 -145.9(4) 4_455 .
O9 K1 O7 S1 61.2(4) . .
O6 K1 O7 S1 -13.3(4) 3_454 .
O2 K1 O7 S1 -98.5(4) 4_455 .
O4 K1 O7 S1 -55.5(5) 4 .
O4 K1 O7 S1 149.7(4) 3_444 .
C1 K1 O7 S1 -123.7(4) 4_455 .
C2 K1 O7 S1 -71.4(6) 4 .
O7 S1 O5 Eu1 59.7(6) . .
O8 S1 O5 Eu1 179.9(5) . .
O6 S1 O5 Eu1 -60.7(6) . .
K1 S1 O5 Eu1 35.7(5) . .
O6 Eu1 O5 S1 13.8(5) 3_454 .
O8 Eu1 O5 S1 -45.2(6) 1_655 .
O9 Eu1 O5 S1 -85.3(6) . .
O4 Eu1 O5 S1 87.8(6) 2_554 .
O1 Eu1 O5 S1 -153.9(5) . .
O2 Eu1 O5 S1 109.4(6) 2_554 .
O3 Eu1 O5 S1 -175.3(6) . .
C2 Eu1 O5 S1 93.6(6) 2_554 .
C1 Eu1 O5 S1 100.8(6) 2_554 .
C1 Eu1 O5 S1 -167.2(5) . .
C2 Eu1 O5 S1 -175.9(6) . .
O7 S1 O6 Eu1 15.0(5) . 3_454
O5 S1 O6 Eu1 135.2(4) . 3_454
O8 S1 O6 Eu1 -106.5(4) . 3_454
K1 S1 O6 Eu1 50.6(4) . 3_454
O7 S1 O6 K1 -156.4(3) . 3_454
O5 S1 O6 K1 -36.2(4) . 3_454
O8 S1 O6 K1 82.1(4) . 3_454
K1 S1 O6 K1 -120.8(2) . 3_454
O7 S1 O8 Eu1 -148.9(6) . 1_455
O5 S1 O8 Eu1 91.0(6) . 1_455
O6 S1 O8 Eu1 -27.4(7) . 1_455
K1 S1 O8 Eu1 -166.9(3) . 1_455
Eu1 O2 C1 O1 165.3(5) 2_544 .
K1 O2 C1 O1 -51.8(8) 3_544 .
K1 O2 C1 O1 43.4(6) 4_656 .
Eu1 O2 C1 C2 -12.5(7) 2_544 .
K1 O2 C1 C2 130.4(4) 3_544 .
K1 O2 C1 C2 -134.4(5) 4_656 .
Eu1 O2 C1 K1 121.9(3) 2_544 4_656
K1 O2 C1 K1 -95.2(3) 3_544 4_656
K1 O2 C1 Eu1 142.9(6) 3_544 2_544
K1 O2 C1 Eu1 -121.9(3) 4_656 2_544
Eu1 O2 C1 Eu1 130.1(13) 2_544 .
K1 O2 C1 Eu1 -87.0(15) 3_544 .
K1 O2 C1 Eu1 8.2(15) 4_656 .
Eu1 O1 C1 O2 -165.1(5) . .
K1 O1 C1 O2 -45.4(7) 4_656 .
Eu1 O1 C1 C2 12.8(7) . .
K1 O1 C1 C2 132.5(5) 4_656 .
Eu1 O1 C1 K1 -119.7(3) . 4_656
Eu1 O1 C1 Eu1 -125.5(14) . 2_544
K1 O1 C1 Eu1 -5.8(16) 4_656 2_544
K1 O1 C1 Eu1 119.7(3) 4_656 .
O6 Eu1 C1 O2 10.4(19) 3_454 .
O8 Eu1 C1 O2 52.4(15) 1_655 .
O5 Eu1 C1 O2 -165.6(15) . .
O9 Eu1 C1 O2 123.2(15) . .
O4 Eu1 C1 O2 -25.7(15) 2_554 .
O1 Eu1 C1 O2 45.4(14) . .
O2 Eu1 C1 O2 -92.5(15) 2_554 .
O3 Eu1 C1 O2 -155.1(16) . .
C2 Eu1 C1 O2 -45.3(15) 2_554 .
C1 Eu1 C1 O2 -72.4(15) 2_554 .
C2 Eu1 C1 O2 -146.4(17) . .
O6 Eu1 C1 O1 -34.9(9) 3_454 .
O8 Eu1 C1 O1 7.0(5) 1_655 .
O5 Eu1 C1 O1 149.0(4) . .
O9 Eu1 C1 O1 77.8(5) . .
O4 Eu1 C1 O1 -71.1(5) 2_554 .
O2 Eu1 C1 O1 -137.9(5) 2_554 .
O3 Eu1 C1 O1 159.5(5) . .
C2 Eu1 C1 O1 -90.6(5) 2_554 .
C1 Eu1 C1 O1 -117.7(5) 2_554 .
C2 Eu1 C1 O1 168.2(6) . .
O6 Eu1 C1 C2 156.8(6) 3_454 .
O8 Eu1 C1 C2 -161.2(3) 1_655 .
O5 Eu1 C1 C2 -19.2(4) . .
O9 Eu1 C1 C2 -90.4(3) . .
O4 Eu1 C1 C2 120.7(3) 2_554 .
O1 Eu1 C1 C2 -168.2(6) . .
O2 Eu1 C1 C2 53.9(3) 2_554 .
O3 Eu1 C1 C2 -8.8(3) . .
C2 Eu1 C1 C2 101.1(3) 2_554 .
C1 Eu1 C1 C2 74.0(3) 2_554 .
O6 Eu1 C1 K1 18.3(7) 3_454 4_656
O8 Eu1 C1 K1 60.22(17) 1_655 4_656
O5 Eu1 C1 K1 -157.76(17) . 4_656
O9 Eu1 C1 K1 131.02(16) . 4_656
O4 Eu1 C1 K1 -17.84(14) 2_554 4_656
O1 Eu1 C1 K1 53.2(4) . 4_656
O2 Eu1 C1 K1 -84.63(16) 2_554 4_656
O3 Eu1 C1 K1 -147.3(3) . 4_656
C2 Eu1 C1 K1 -37.42(16) 2_554 4_656
C1 Eu1 C1 K1 -64.52(10) 2_554 4_656
C2 Eu1 C1 K1 -138.5(4) . 4_656
O6 Eu1 C1 Eu1 121.8(6) 3_454 2_544
O8 Eu1 C1 Eu1 163.7(4) 1_655 2_544
O5 Eu1 C1 Eu1 -54.2(4) . 2_544
O9 Eu1 C1 Eu1 -125.5(4) . 2_544
O4 Eu1 C1 Eu1 85.7(4) 2_554 2_544
O1 Eu1 C1 Eu1 156.7(7) . 2_544
O2 Eu1 C1 Eu1 18.9(4) 2_554 2_544
O3 Eu1 C1 Eu1 -43.8(3) . 2_544
C2 Eu1 C1 Eu1 66.1(4) 2_554 2_544
C1 Eu1 C1 Eu1 39.0(3) 2_554 2_544
C2 Eu1 C1 Eu1 -35.0(3) . 2_544
Eu1 O4 C2 O3 -172.9(5) 2_544 .
K1 O4 C2 O3 -29.7(6) 4_556 .
K1 O4 C2 O3 62.4(7) 3_444 .
Eu1 O4 C2 C1 4.6(7) 2_544 .
K1 O4 C2 C1 147.8(5) 4_556 .
K1 O4 C2 C1 -120.1(5) 3_444 .
Eu1 O4 C2 K1 -143.2(3) 2_544 4_556
K1 O4 C2 K1 92.13(18) 3_444 4_556
K1 O4 C2 Eu1 143.2(3) 4_556 2_544
K1 O4 C2 Eu1 -124.7(4) 3_444 2_544
Eu1 O4 C2 Eu1 -126.8(11) 2_544 .
K1 O4 C2 Eu1 16.4(12) 4_556 .
K1 O4 C2 Eu1 108.5(11) 3_444 .
Eu1 O3 C2 O4 157.1(5) . .
K1 O3 C2 O4 33.3(7) 4_556 .
Eu1 O3 C2 C1 -20.5(7) . .
K1 O3 C2 C1 -144.3(4) 4_556 .
Eu1 O3 C2 K1 123.8(4) . 4_556
Eu1 O3 C2 Eu1 136.1(17) . 2_544
K1 O3 C2 Eu1 12.3(19) 4_556 2_544
K1 O3 C2 Eu1 -123.8(4) 4_556 .
O2 C1 C2 O4 5.5(8) . .
O1 C1 C2 O4 -172.5(6) . .
K1 C1 C2 O4 -88.4(7) 4_656 .
Eu1 C1 C2 O4 -3.2(5) 2_544 .
Eu1 C1 C2 O4 -164.0(6) . .
O2 C1 C2 O3 -176.7(6) . .
O1 C1 C2 O3 5.3(8) . .
K1 C1 C2 O3 89.4(7) 4_656 .
Eu1 C1 C2 O3 174.6(5) 2_544 .
Eu1 C1 C2 O3 13.8(4) . .
O2 C1 C2 K1 109.9(8) . 4_556
O1 C1 C2 K1 -68.2(10) . 4_556
K1 C1 C2 K1 16.0(12) 4_656 4_556
Eu1 C1 C2 K1 101.2(7) 2_544 4_556
Eu1 C1 C2 K1 -59.6(7) . 4_556
O2 C1 C2 Eu1 8.7(5) . 2_544
O1 C1 C2 Eu1 -169.3(5) . 2_544
K1 C1 C2 Eu1 -85.2(5) 4_656 2_544
Eu1 C1 C2 Eu1 -160.80(16) . 2_544
O2 C1 C2 Eu1 169.5(5) . .
O1 C1 C2 Eu1 -8.5(5) . .
K1 C1 C2 Eu1 75.6(5) 4_656 .
Eu1 C1 C2 Eu1 160.80(16) 2_544 .
O6 Eu1 C2 O4 -19.3(16) 3_454 .
O8 Eu1 C2 O4 158.7(12) 1_655 .
O5 Eu1 C2 O4 -60.1(12) . .
O9 Eu1 C2 O4 -133.1(12) . .
O4 Eu1 C2 O4 78.9(13) 2_554 .
O1 Eu1 C2 O4 142.6(13) . .
O2 Eu1 C2 O4 14.0(12) 2_554 .
O3 Eu1 C2 O4 -61.7(12) . .
C2 Eu1 C2 O4 59.3(12) 2_554 .
C1 Eu1 C2 O4 32.6(12) 2_554 .
C1 Eu1 C2 O4 137.2(14) . .
O6 Eu1 C2 O3 42.4(9) 3_454 .
O8 Eu1 C2 O3 -139.5(4) 1_655 .
O5 Eu1 C2 O3 1.6(5) . .
O9 Eu1 C2 O3 -71.3(4) . .
O4 Eu1 C2 O3 140.7(4) 2_554 .
O1 Eu1 C2 O3 -155.6(5) . .
O2 Eu1 C2 O3 75.7(4) 2_554 .
C2 Eu1 C2 O3 121.1(5) 2_554 .
C1 Eu1 C2 O3 94.4(4) 2_554 .
C1 Eu1 C2 O3 -161.0(6) . .
O6 Eu1 C2 C1 -156.5(6) 3_454 .
O8 Eu1 C2 C1 21.5(4) 1_655 .
O5 Eu1 C2 C1 162.7(3) . .
O9 Eu1 C2 C1 89.7(3) . .
O4 Eu1 C2 C1 -58.3(3) 2_554 .
O1 Eu1 C2 C1 5.4(3) . .
O2 Eu1 C2 C1 -123.2(3) 2_554 .
O3 Eu1 C2 C1 161.0(6) . .
C2 Eu1 C2 C1 -77.9(3) 2_554 .
C1 Eu1 C2 C1 -104.6(3) 2_554 .
O6 Eu1 C2 K1 -3.6(7) 3_454 4_556
O8 Eu1 C2 K1 174.42(15) 1_655 4_556
O5 Eu1 C2 K1 -44.40(17) . 4_556
O9 Eu1 C2 K1 -117.38(15) . 4_556
O4 Eu1 C2 K1 94.66(15) 2_554 4_556
O1 Eu1 C2 K1 158.3(3) . 4_556
O2 Eu1 C2 K1 29.70(14) 2_554 4_556
O3 Eu1 C2 K1 -46.0(4) . 4_556
C2 Eu1 C2 K1 75.03(11) 2_554 4_556
C1 Eu1 C2 K1 48.35(15) 2_554 4_556
C1 Eu1 C2 K1 152.9(4) . 4_556
O6 Eu1 C2 Eu1 -120.6(6) 3_454 2_544
O8 Eu1 C2 Eu1 57.4(4) 1_655 2_544
O5 Eu1 C2 Eu1 -161.4(4) . 2_544
O9 Eu1 C2 Eu1 125.6(4) . 2_544
O4 Eu1 C2 Eu1 -22.3(4) 2_554 2_544
O1 Eu1 C2 Eu1 41.4(3) . 2_544
O2 Eu1 C2 Eu1 -87.3(4) 2_554 2_544
O3 Eu1 C2 Eu1 -163.0(7) . 2_544
C2 Eu1 C2 Eu1 -41.9(3) 2_554 2_544
C1 Eu1 C2 Eu1 -68.6(4) 2_554 2_544
C1 Eu1 C2 Eu1 36.0(3) . 2_544
